data_4345551
loop_
_publ_author_name
'Zhao, Zhiwen'
'Qin, Jie'
'Zhang, Chen'
'Wang, Yaorong'
'Yuan, Dan'
'Yao, Yingming'

_publ_section_title
;
 Recyclable Single-Component Rare-Earth Metal Catalysts for Cycloaddition
 of CO2 and Epoxides at Atmospheric Pressure
;
_journal_name_full 'Inorganic Chemistry'
_journal_paper_doi 10.1021/acs.inorgchem.7b00107
_journal_year 2017
_chemical_formula_moiety 'C39 H61 Cl4 N2 O3 Sm'
_chemical_formula_sum 'C39 H61 Cl4 N2 O3 Sm'
_chemical_formula_weight 898.05
_chemical_name_systematic
; 
 ? 
;
_space_group_IT_number 56
_symmetry_cell_setting orthorhombic
_symmetry_space_group_name_Hall '-P 2ab 2ac'
_symmetry_space_group_name_H-M 'P c c n'
_atom_sites_solution_hydrogens geom
_atom_sites_solution_primary direct
_atom_sites_solution_secondary difmap
_audit_creation_method SHELXL-97
_cell_angle_alpha 90.00
_cell_angle_beta 90.00
_cell_angle_gamma 90.00
_cell_formula_units_Z 4
_cell_length_a 12.5610(10)
_cell_length_b 15.5956(11)
_cell_length_c 23.6294(13)
_cell_measurement_reflns_used 6109
_cell_measurement_temperature 223(2)
_cell_measurement_theta_max 30.1400
_cell_measurement_theta_min 3.1690
_cell_volume 4628.9(6)
_computing_cell_refinement
;
CrysAlisPro, Agilent Technologies,
Version 1.171.36.32 (release 02-08-2013 CrysAlis171 .NET)
(compiled Aug  2 2013,16:46:58)
;
_computing_data_collection
;
CrysAlisPro, Agilent Technologies,
Version 1.171.36.32 (release 02-08-2013 CrysAlis171 .NET)
(compiled Aug  2 2013,16:46:58)
;
_computing_data_reduction
;
CrysAlisPro, Agilent Technologies,
Version 1.171.36.32 (release 02-08-2013 CrysAlis171 .NET)
(compiled Aug  2 2013,16:46:58)
;
_computing_publication_material
;
O. V. Dolomanov, L. J. Bourhis, R. J. Gildea, J. A. K. Howard and H. Puschmann,
OLEX2: a complete structure solution, refinement and analysis program.
J. Appl. Cryst. (2009). 42, 339-341.
;
_computing_structure_refinement 'SHELXL-97 (Sheldrick, 1997)'
_computing_structure_solution 'SHELXS-97 (Sheldrick, 1990)'
_diffrn_ambient_temperature 223(2)
_diffrn_detector_area_resol_mean 10.4471
_diffrn_measured_fraction_theta_full 0.997
_diffrn_measured_fraction_theta_max 0.997
_diffrn_measurement_device_type 'Xcalibur, Atlas, Gemini'
_diffrn_measurement_method '\w scans'
_diffrn_radiation_monochromator graphite
_diffrn_radiation_source 'fine-focus sealed tube'
_diffrn_radiation_type MoK\a
_diffrn_radiation_wavelength 0.71073
_diffrn_reflns_av_R_equivalents 0.0706
_diffrn_reflns_av_sigmaI/netI 0.0582
_diffrn_reflns_limit_h_max 15
_diffrn_reflns_limit_h_min -15
_diffrn_reflns_limit_k_max 19
_diffrn_reflns_limit_k_min -19
_diffrn_reflns_limit_l_max 29
_diffrn_reflns_limit_l_min -22
_diffrn_reflns_number 16799
_diffrn_reflns_theta_full 26.37
_diffrn_reflns_theta_max 26.37
_diffrn_reflns_theta_min 3.19
_exptl_absorpt_coefficient_mu 1.533
_exptl_absorpt_correction_T_max 1.00000
_exptl_absorpt_correction_T_min 0.06654
_exptl_absorpt_correction_type multi-scan
_exptl_absorpt_process_details
;
CrysAlisPro, Agilent Technologies,
Version 1.171.36.32 (release 02-08-2013 CrysAlis171 .NET)
(compiled Aug  2 2013,16:46:58)
Empirical absorption correction using spherical harmonics,
 implemented in SCALE3 ABSPACK scaling algorithm.
;
_exptl_crystal_colour 'clear light colourless'
_exptl_crystal_density_diffrn 1.289
_exptl_crystal_density_method 'not measured'
_exptl_crystal_description plate
_exptl_crystal_F_000 1852
_exptl_crystal_size_max 0.7500
_exptl_crystal_size_mid 0.4500
_exptl_crystal_size_min 0.3000
_refine_diff_density_max 1.934
_refine_diff_density_min -1.986
_refine_diff_density_rms '0.135 =###END'
_refine_ls_extinction_method none
_refine_ls_goodness_of_fit_ref 1.070
_refine_ls_hydrogen_treatment constr
_refine_ls_matrix_type full
_refine_ls_number_parameters 202
_refine_ls_number_reflns 4727
_refine_ls_number_restraints 26
_refine_ls_restrained_S_all 1.075
_refine_ls_R_factor_all 0.0879
_refine_ls_R_factor_gt 0.0693
_refine_ls_shift/su_max 0.001
_refine_ls_shift/su_mean 0.000
_refine_ls_structure_factor_coef Fsqd
_refine_ls_weighting_details 'calc w=1/[\s^2^(Fo^2^)+(0.1012P)^2^+9.6352P] where P=(Fo^2^+2Fc^2^)/3'
_refine_ls_weighting_scheme calc
_refine_ls_wR_factor_gt 0.1815
_refine_ls_wR_factor_ref 0.2010
_reflns_number_gt 3539
_reflns_number_total 4727
_reflns_threshold_expression >2sigma(I)
_cod_data_source_file ic7b00107_si_002.cif
_cod_data_source_block g150820a
_cod_original_cell_volume 4628.9(5)
_cod_database_code 4345551

loop_
_symmetry_equiv_pos_as_xyz
'x, y, z'
'-x+1/2, -y+1/2, z'
'x+1/2, -y, -z+1/2'
'-x, y+1/2, -z+1/2'
'-x, -y, -z'
'x-1/2, y-1/2, -z'
'-x-1/2, y, z-1/2'
'x, -y-1/2, z-1/2'

loop_
_atom_site_label
_atom_site_type_symbol
_atom_site_fract_x
_atom_site_fract_y
_atom_site_fract_z
_atom_site_U_iso_or_equiv
_atom_site_adp_type
_atom_site_occupancy
_atom_site_symmetry_multiplicity
_atom_site_calc_flag
_atom_site_refinement_flags
_atom_site_disorder_assembly
_atom_site_disorder_group
Sm1 Sm 0.7500 0.2500 0.763881(15) 0.0440(2) Uani 1 2 d S . .
Cl1 Cl 0.86520(14) 0.17656(12) 0.68339(6) 0.0664(5) Uani 1 1 d . . .
Cl2 Cl 0.88069(17) 0.18663(15) 0.84162(7) 0.0848(7) Uani 1 1 d . . .
N1 N 0.6979(3) 0.3042(3) 0.03112(18) 0.0375(9) Uani 1 1 d . . .
C1 C 0.6316(4) 0.3735(3) 0.0503(2) 0.0433(12) Uani 1 1 d . . .
C2 C 0.5239(5) 0.3558(4) 0.0610(3) 0.0557(15) Uani 1 1 d . D .
C3 C 0.4647(6) 0.4257(6) 0.0789(4) 0.082(2) Uani 1 1 d . . .
H3 H 0.3920 0.4177 0.0869 0.099 Uiso 1 1 calc R . .
C4 C 0.5068(8) 0.5048(6) 0.0854(3) 0.090(3) Uani 1 1 d . . .
H4 H 0.4628 0.5505 0.0965 0.108 Uiso 1 1 calc R . .
C5 C 0.6131(8) 0.5192(5) 0.0760(4) 0.084(3) Uani 1 1 d . . .
H5 H 0.6413 0.5743 0.0820 0.101 Uiso 1 1 calc R . .
C6 C 0.6800(6) 0.4533(4) 0.0577(3) 0.0575(16) Uani 1 1 d . B .
C7 C 0.7966(6) 0.4689(4) 0.0454(3) 0.072(2) Uani 1 1 d D . .
H7 H 0.8383 0.4150 0.0465 0.086 Uiso 1 1 calc R A 1
C8 C 0.8299(14) 0.5325(11) 0.0948(7) 0.076(5) Uiso 0.50 1 d PD B 1
H8A H 0.9048 0.5466 0.0911 0.114 Uiso 0.50 1 calc PR B 1
H8B H 0.8175 0.5052 0.1311 0.114 Uiso 0.50 1 calc PR B 1
H8C H 0.7878 0.5845 0.0922 0.114 Uiso 0.50 1 calc PR B 1
C9 C 0.808(3) 0.5147(19) -0.0113(8) 0.083(9) Uiso 0.50 1 d PD B 1
H9A H 0.8828 0.5242 -0.0193 0.124 Uiso 0.50 1 calc PR B 1
H9B H 0.7714 0.5694 -0.0097 0.124 Uiso 0.50 1 calc PR B 1
H9C H 0.7770 0.4797 -0.0410 0.124 Uiso 0.50 1 calc PR B 1
C8A C 0.8687(13) 0.5205(11) 0.0831(7) 0.073(4) Uiso 0.50 1 d PD B 2
H8A1 H 0.9399 0.5214 0.0671 0.110 Uiso 0.50 1 calc PR B 2
H8A2 H 0.8709 0.4947 0.1204 0.110 Uiso 0.50 1 calc PR B 2
H8A3 H 0.8420 0.5787 0.0859 0.110 Uiso 0.50 1 calc PR B 2
C9A C 0.814(3) 0.496(2) -0.0157(8) 0.087(11) Uiso 0.50 1 d PD B 2
H9A1 H 0.7680 0.4629 -0.0403 0.131 Uiso 0.50 1 calc PR B 2
H9A2 H 0.8875 0.4870 -0.0261 0.131 Uiso 0.50 1 calc PR B 2
H9A3 H 0.7967 0.5567 -0.0196 0.131 Uiso 0.50 1 calc PR B 2
C10 C 0.4772(5) 0.2685(5) 0.0521(4) 0.073(2) Uani 1 1 d D . .
H10 H 0.5401 0.2305 0.0548 0.088 Uiso 1 1 calc R C 1
C11 C 0.4010(13) 0.2283(12) 0.0921(7) 0.071(4) Uiso 0.50 1 d PD D 1
H11A H 0.3813 0.1719 0.0783 0.107 Uiso 0.50 1 calc PR D 1
H11B H 0.3379 0.2638 0.0951 0.107 Uiso 0.50 1 calc PR D 1
H11C H 0.4341 0.2230 0.1290 0.107 Uiso 0.50 1 calc PR D 1
C12 C 0.442(2) 0.2574(16) -0.0102(7) 0.091(8) Uiso 0.50 1 d PD D 1
H12A H 0.4937 0.2848 -0.0349 0.137 Uiso 0.50 1 calc PR D 1
H12B H 0.3729 0.2838 -0.0156 0.137 Uiso 0.50 1 calc PR D 1
H12C H 0.4379 0.1969 -0.0192 0.137 Uiso 0.50 1 calc PR D 1
C11A C 0.4039(16) 0.2581(13) 0.1064(8) 0.084(6) Uiso 0.50 1 d PD D 2
H11D H 0.3690 0.2027 0.1054 0.125 Uiso 0.50 1 calc PR D 2
H11E H 0.3507 0.3031 0.1068 0.125 Uiso 0.50 1 calc PR D 2
H11F H 0.4474 0.2621 0.1402 0.125 Uiso 0.50 1 calc PR D 2
C12A C 0.4080(19) 0.2680(16) -0.0012(8) 0.083(6) Uiso 0.50 1 d PD D 2
H12D H 0.3783 0.2112 -0.0067 0.124 Uiso 0.50 1 calc PR D 2
H12E H 0.4512 0.2832 -0.0338 0.124 Uiso 0.50 1 calc PR D 2
H12F H 0.3508 0.3092 0.0029 0.124 Uiso 0.50 1 calc PR D 2
C13 C 0.7178(6) 0.2837(5) -0.0241(3) 0.0593(17) Uani 1 1 d . . .
H13 H 0.6909 0.3121 -0.0561 0.071 Uiso 1 1 calc R . .
C14 C 0.7500 0.2500 0.0642(3) 0.0323(14) Uani 1 2 d S . .
H14 H 0.7500 0.2500 0.1040 0.039 Uiso 1 2 calc SR . .
O1 O 0.6447(5) 0.1224(4) 0.7667(2) 0.0829(16) Uani 1 1 d D . .
C15 C 0.5996(18) 0.0834(14) 0.8174(8) 0.110(4) Uiso 0.50 1 d PD E 1
H15A H 0.5390 0.1172 0.8312 0.132 Uiso 0.50 1 calc PR E 1
H15B H 0.6531 0.0800 0.8475 0.132 Uiso 0.50 1 calc PR E 1
C16 C 0.5645(18) -0.0036(14) 0.8003(9) 0.110(4) Uiso 0.50 1 d PD E 1
H16A H 0.6243 -0.0430 0.7947 0.132 Uiso 0.50 1 calc PR E 1
H16B H 0.5132 -0.0285 0.8269 0.132 Uiso 0.50 1 calc PR E 1
C17 C 0.5146(16) 0.0228(16) 0.7464(9) 0.110(4) Uiso 0.50 1 d PD E 1
H17A H 0.4559 0.0634 0.7519 0.132 Uiso 0.50 1 calc PR E 1
H17B H 0.4906 -0.0261 0.7237 0.132 Uiso 0.50 1 calc PR E 1
C18 C 0.6170(17) 0.0665(15) 0.7217(8) 0.110(4) Uiso 0.50 1 d PD E 1
H18A H 0.6733 0.0244 0.7143 0.132 Uiso 0.50 1 calc PR E 1
H18B H 0.6014 0.0982 0.6869 0.132 Uiso 0.50 1 calc PR E 1
C15A C 0.6470(18) 0.0699(13) 0.8186(8) 0.109(4) Uiso 0.50 1 d PD E 2
H15C H 0.7182 0.0707 0.8355 0.131 Uiso 0.50 1 calc PR E 2
H15D H 0.5960 0.0921 0.8464 0.131 Uiso 0.50 1 calc PR E 2
C16A C 0.6179(18) -0.0181(14) 0.8017(9) 0.109(4) Uiso 0.50 1 d PD E 2
H16C H 0.5667 -0.0433 0.8282 0.131 Uiso 0.50 1 calc PR E 2
H16D H 0.6808 -0.0551 0.7996 0.131 Uiso 0.50 1 calc PR E 2
C17A C 0.568(2) -0.0055(13) 0.7437(9) 0.109(4) Uiso 0.50 1 d PD E 2
H17C H 0.4929 -0.0211 0.7454 0.131 Uiso 0.50 1 calc PR E 2
H17D H 0.6032 -0.0440 0.7167 0.131 Uiso 0.50 1 calc PR E 2
C18A C 0.5790(18) 0.0894(12) 0.7222(9) 0.109(4) Uiso 0.50 1 d PD E 2
H18C H 0.6143 0.0926 0.6852 0.131 Uiso 0.50 1 calc PR E 2
H18D H 0.5099 0.1185 0.7203 0.131 Uiso 0.50 1 calc PR E 2
O2 O 0.337(3) 0.259(2) 0.8321(17) 0.256(12) Uiso 0.50 1 d PD F -1
C19 C 0.231(4) 0.263(6) 0.8541(16) 0.256(12) Uiso 0.50 1 d PD F -1
H19A H 0.2241 0.3106 0.8806 0.307 Uiso 0.50 1 calc PR F -1
H19B H 0.2135 0.2094 0.8740 0.307 Uiso 0.50 1 calc PR F -1
C20 C 0.158(3) 0.275(4) 0.803(2) 0.256(12) Uiso 0.50 1 d PD F -1
H20A H 0.1269 0.2204 0.7914 0.307 Uiso 0.50 1 calc PR F -1
H20B H 0.1004 0.3151 0.8124 0.307 Uiso 0.50 1 calc PR F -1
C21 C 0.228(4) 0.311(4) 0.7568(18) 0.256(12) Uiso 0.50 1 d PD F -1
H21A H 0.2408 0.3732 0.7610 0.307 Uiso 0.50 1 calc PR F -1
H21B H 0.2013 0.2989 0.7188 0.307 Uiso 0.50 1 calc PR F -1
C22 C 0.326(4) 0.258(3) 0.7720(17) 0.256(12) Uiso 0.50 1 d PD F -1
H22A H 0.3166 0.1993 0.7583 0.307 Uiso 0.50 1 calc PR F -1
H22B H 0.3892 0.2826 0.7542 0.307 Uiso 0.50 1 calc PR F -1

loop_
_atom_site_aniso_label
_atom_site_aniso_U_11
_atom_site_aniso_U_22
_atom_site_aniso_U_33
_atom_site_aniso_U_23
_atom_site_aniso_U_13
_atom_site_aniso_U_12
Sm1 0.0607(3) 0.0400(3) 0.0313(3) 0.000 0.000 0.01132(17)
Cl1 0.0759(10) 0.0795(12) 0.0440(8) -0.0007(7) 0.0046(7) 0.0368(10)
Cl2 0.0981(13) 0.1134(17) 0.0428(8) 0.0109(9) 0.0000(8) 0.0557(13)
N1 0.039(2) 0.038(2) 0.035(2) 0.0031(18) -0.0064(19) 0.005(2)
C1 0.047(3) 0.033(3) 0.051(3) 0.003(2) -0.012(2) 0.009(2)
C2 0.049(3) 0.053(4) 0.065(4) 0.011(3) -0.001(3) 0.017(3)
C3 0.067(4) 0.089(6) 0.092(6) 0.006(4) 0.009(4) 0.043(4)
C4 0.109(7) 0.074(6) 0.088(5) -0.014(5) -0.009(5) 0.060(6)
C5 0.124(7) 0.041(4) 0.089(6) -0.009(3) -0.030(5) 0.025(4)
C6 0.077(4) 0.036(3) 0.060(4) 0.001(3) -0.020(3) 0.010(3)
C7 0.070(4) 0.043(4) 0.102(6) 0.006(4) -0.031(4) -0.006(4)
C10 0.047(3) 0.061(4) 0.111(7) 0.023(4) -0.004(4) -0.004(3)
C13 0.083(5) 0.058(4) 0.037(3) 0.009(3) -0.007(3) 0.011(4)
C14 0.037(3) 0.025(3) 0.035(4) 0.000 0.000 0.003(3)
O1 0.114(4) 0.063(3) 0.071(3) 0.005(2) 0.019(3) -0.025(3)

loop_
_atom_type_symbol
_atom_type_description
_atom_type_scat_dispersion_real
_atom_type_scat_dispersion_imag
_atom_type_scat_source
C C 0.0033 0.0016 'International Tables Vol C Tables 4.2.6.8 and 6.1.1.4'
H H 0.0000 0.0000 'International Tables Vol C Tables 4.2.6.8 and 6.1.1.4'
N N 0.0061 0.0033 'International Tables Vol C Tables 4.2.6.8 and 6.1.1.4'
O O 0.0106 0.0060 'International Tables Vol C Tables 4.2.6.8 and 6.1.1.4'
Sm Sm -0.1638 3.4418 'International Tables Vol C Tables 4.2.6.8 and 6.1.1.4'
Cl Cl 0.1484 0.1585 'International Tables Vol C Tables 4.2.6.8 and 6.1.1.4'

loop_
_geom_angle_atom_site_label_1
_geom_angle_atom_site_label_2
_geom_angle_atom_site_label_3
_geom_angle
_geom_angle_site_symmetry_1
_geom_angle_site_symmetry_3
O1 Sm1 O1 176.8(2) . 2_655
O1 Sm1 Cl1 94.47(15) . 2_655
O1 Sm1 Cl1 87.86(14) 2_655 2_655
O1 Sm1 Cl1 87.86(14) . .
O1 Sm1 Cl1 94.47(15) 2_655 .
Cl1 Sm1 Cl1 88.27(7) 2_655 .
O1 Sm1 Cl2 90.73(15) . .
O1 Sm1 Cl2 87.03(15) 2_655 .
Cl1 Sm1 Cl2 174.42(7) 2_655 .
Cl1 Sm1 Cl2 89.89(5) . .
O1 Sm1 Cl2 87.03(15) . 2_655
O1 Sm1 Cl2 90.73(15) 2_655 2_655
Cl1 Sm1 Cl2 89.89(5) 2_655 2_655
Cl1 Sm1 Cl2 174.42(7) . 2_655
Cl2 Sm1 Cl2 92.42(8) . 2_655
C14 N1 C13 108.9(5) . .
C14 N1 C1 125.4(5) . .
C13 N1 C1 125.6(5) . .
C6 C1 C2 124.9(6) . .
C6 C1 N1 117.2(5) . .
C2 C1 N1 117.9(5) . .
C3 C2 C1 114.7(7) . .
C3 C2 C10 123.2(7) . .
C1 C2 C10 122.1(6) . .
C4 C3 C2 122.8(7) . .
C3 C4 C5 120.8(7) . .
C4 C5 C6 121.0(8) . .
C1 C6 C5 115.6(7) . .
C1 C6 C7 122.7(6) . .
C5 C6 C7 121.6(7) . .
C8A C7 C6 123.8(9) . .
C8A C7 C9A 109.0(16) . .
C6 C7 C9A 111.4(15) . .
C8A C7 C9 102.2(15) . .
C6 C7 C9 109.6(15) . .
C9A C7 C9 12(2) . .
C8A C7 C8 21.8(9) . .
C6 C7 C8 102.4(9) . .
C9A C7 C8 118.9(15) . .
C9 C7 C8 109.1(14) . .
C11 C10 C2 123.1(10) . .
C11 C10 C12A 99.0(13) . .
C2 C10 C12A 110.1(11) . .
C11 C10 C12 112.1(14) . .
C2 C10 C12 110.3(11) . .
C12A C10 C12 18.9(14) . .
C11 C10 C11A 21.2(9) . .
C2 C10 C11A 101.9(9) . .
C12A C10 C11A 109.6(13) . .
C12 C10 C11A 126.4(15) . .
C13 C13 N1 107.3(4) 2_655 .
N1 C14 N1 107.6(7) 2_655 .
C18 O1 C18A 24.1(13) . .
C18 O1 C15 105.3(13) . .
C18A O1 C15 103.3(14) . .
C18 O1 C15A 106.7(14) . .
C18A O1 C15A 115.0(12) . .
C15 O1 C15A 24.9(12) . .
C18 O1 Sm1 128.8(9) . .
C18A O1 Sm1 126.6(9) . .
C15 O1 Sm1 125.9(10) . .
C15A O1 Sm1 118.4(9) . .
O1 C15 C16 105.9(16) . .
C17 C16 C15 96.1(18) . .
C16 C17 C18 95.4(17) . .
O1 C18 C17 100.9(15) . .
C16A C15A O1 106.6(16) . .
C15A C16A C17A 103.0(17) . .
C16A C17A C18A 112.4(17) . .
O1 C18A C17A 98.5(14) . .
C19 O2 C22 105.7(13) . .
O2 C19 C20 106.2(13) . .
C21 C20 C19 105(2) . .
C20 C21 C22 95(2) . .
O2 C22 C21 108.1(14) . .

loop_
_geom_bond_atom_site_label_1
_geom_bond_atom_site_label_2
_geom_bond_distance
_geom_bond_site_symmetry_2
Sm1 O1 2.390(5) .
Sm1 O1 2.390(5) 2_655
Sm1 Cl1 2.6501(15) 2_655
Sm1 Cl1 2.6501(15) .
Sm1 Cl2 2.6543(17) .
Sm1 Cl2 2.6543(17) 2_655
N1 C14 1.324(6) .
N1 C13 1.365(8) .
N1 C1 1.438(7) .
C1 C6 1.396(8) .
C1 C2 1.403(8) .
C2 C3 1.386(9) .
C2 C10 1.498(10) .
C3 C4 1.351(12) .
C4 C5 1.371(12) .
C5 C6 1.397(10) .
C6 C7 1.512(11) .
C7 C8A 1.503(14) .
C7 C9A 1.522(16) .
C7 C9 1.526(16) .
C7 C8 1.587(14) .
C10 C11 1.484(14) .
C10 C12A 1.530(16) .
C10 C12 1.546(16) .
C10 C11A 1.588(15) .
C13 C13 1.327(15) 2_655
C14 N1 1.324(6) 2_655
O1 C18 1.420(16) .
O1 C18A 1.434(16) .
O1 C15 1.457(16) .
O1 C15A 1.475(16) .
C15 C16 1.483(17) .
C16 C17 1.478(17) .
C17 C18 1.568(17) .
C15A C16A 1.476(17) .
C16A C17A 1.516(17) .
C17A C18A 1.571(17) .
O2 C19 1.425(10) .
O2 C22 1.428(10) .
C19 C20 1.526(10) .
C20 C21 1.517(10) .
C21 C22 1.518(10) .
